data_2204014
loop_
_publ_author_name
'Shu-Sheng Zhang'
'Yong-Hong Wen'
'Juan Liang'
'Xue-Mei Li'

_publ_section_title
;
N,N'-Bis(p-methylphenyl)-2,2'-(m-phenylenedioxy)diacetamide
;
_journal_issue 8
_journal_name_full 'Acta Crystallographica, Section E'
_journal_page_first o1388
_journal_page_last o1389
_journal_paper_doi 10.1107/S1600536804017751
_journal_volume 60
_journal_year 2004
_chemical_formula_iupac 'C24 H24 N2 O4'
_chemical_formula_moiety 'C24 H24 N2 O4'
_chemical_formula_sum 'C24 H24 N2 O4'
_chemical_formula_weight 404.45
_chemical_name_systematic
;
N,N'-Bis(p-methylphenyl)-2,2'-(m-phenylenedioxy)diacetamide
;
_space_group_IT_number 61
_symmetry_cell_setting orthorhombic
_symmetry_space_group_name_Hall '-P 2ac 2ab'
_symmetry_space_group_name_H-M 'P b c a'
_atom_sites_solution_hydrogens geom
_atom_sites_solution_primary direct
_atom_sites_solution_secondary difmap
_audit_creation_method SHELXL-97
_cell_angle_alpha 90.00
_cell_angle_beta 90.00
_cell_angle_gamma 90.00
_cell_formula_units_Z 8
_cell_length_a 18.5029(11)
_cell_length_b 10.6914(7)
_cell_length_c 21.3741(13)
_cell_measurement_reflns_used 23259
_cell_measurement_temperature 293(2)
_cell_measurement_theta_max 26.04
_cell_measurement_theta_min 2.91
_cell_volume 4228.3(5)
_computing_cell_refinement 'SAINT (Siemens, 1996)'
_computing_data_collection 'SMART (Siemens, 1996)'
_computing_data_reduction SAINT
_computing_molecular_graphics SHELXTL
_computing_publication_material
;
SHELXTL, PARST (Nardelli, 1995) and PLATON (Spek, 1990)
;
_computing_structure_refinement SHELXTL
_computing_structure_solution 'SHELXTL (Sheldrick, 1997)'
_diffrn_ambient_temperature 293(2)
_diffrn_detector_area_resol_mean 8.33
_diffrn_measured_fraction_theta_full 0.999
_diffrn_measured_fraction_theta_max 0.999
_diffrn_measurement_device_type
;
Siemens SMART 1000 CCD area-detector
;
_diffrn_measurement_method \w
_diffrn_radiation_monochromator graphite
_diffrn_radiation_source 'fine-focus sealed tube'
_diffrn_radiation_type MoK\a
_diffrn_radiation_wavelength 0.71073
_diffrn_reflns_av_R_equivalents 0.0403
_diffrn_reflns_av_sigmaI/netI 0.0303
_diffrn_reflns_limit_h_max 22
_diffrn_reflns_limit_h_min -17
_diffrn_reflns_limit_k_max 13
_diffrn_reflns_limit_k_min -13
_diffrn_reflns_limit_l_max 26
_diffrn_reflns_limit_l_min -24
_diffrn_reflns_number 21758
_diffrn_reflns_theta_full 26.04
_diffrn_reflns_theta_max 26.04
_diffrn_reflns_theta_min 1.91
_diffrn_standards_decay_% 0
_diffrn_standards_interval_count 0
_diffrn_standards_number 0
_exptl_absorpt_coefficient_mu 0.087
_exptl_absorpt_correction_T_max 0.9794
_exptl_absorpt_correction_T_min 0.9744
_exptl_absorpt_correction_type empirical
_exptl_absorpt_process_details '(SADABS; Sheldrick, 1996)'
_exptl_crystal_colour brown
_exptl_crystal_density_diffrn 1.271
_exptl_crystal_density_method 'not measured'
_exptl_crystal_description Block
_exptl_crystal_F_000 1712
_exptl_crystal_size_max 0.30
_exptl_crystal_size_mid 0.26
_exptl_crystal_size_min 0.24
_refine_diff_density_max 0.627
_refine_diff_density_min -0.623
_refine_ls_extinction_method none
_refine_ls_goodness_of_fit_ref 1.023
_refine_ls_hydrogen_treatment constr
_refine_ls_matrix_type full
_refine_ls_number_parameters 259
_refine_ls_number_reflns 4172
_refine_ls_number_restraints 0
_refine_ls_restrained_S_all 1.023
_refine_ls_R_factor_all 0.1220
_refine_ls_R_factor_gt 0.0850
_refine_ls_shift/su_max 0.000
_refine_ls_shift/su_mean 0.000
_refine_ls_structure_factor_coef Fsqd
_refine_ls_weighting_details 'calc w = 1/[\s^2^(Fo^2^)+(0.1182P)^2^+4.5457P] where P = (Fo^2^+2Fc^2^)/3'
_refine_ls_weighting_scheme calc
_refine_ls_wR_factor_gt 0.2272
_refine_ls_wR_factor_ref 0.2570
_reflns_number_gt 2699
_reflns_number_total 4172
_reflns_threshold_expression I>2\s(I)
_cod_data_source_file cv6345.cif
_cod_database_code 2204014

loop_
_symmetry_equiv_pos_as_xyz
'x, y, z'
'-x+1/2, -y, z+1/2'
'-x, y+1/2, -z+1/2'
'x+1/2, -y+1/2, -z'
'-x, -y, -z'
'x-1/2, y, -z-1/2'
'x, -y-1/2, z-1/2'
'-x-1/2, y-1/2, z'

loop_
_atom_site_label
_atom_site_fract_x
_atom_site_fract_y
_atom_site_fract_z
_atom_site_U_iso_or_equiv
_atom_site_adp_type
_atom_site_calc_flag
_atom_site_refinement_flags
_atom_site_occupancy
_atom_site_type_symbol
O1 -0.08633(13) 0.8412(3) 0.05980(15) 0.0750(9) Uani d . 1 O
O2 -0.07191(13) 0.6435(2) -0.00938(12) 0.0623(7) Uani d . 1 O
O3 -0.21159(14) 0.3120(2) -0.09462(12) 0.0657(8) Uani d . 1 O
O4 -0.16985(13) 0.1752(3) 0.00680(14) 0.0768(9) Uani d . 1 O
N1 0.03382(14) 0.8831(3) 0.05858(13) 0.0499(7) Uani d . 1 N
H1A 0.0737 0.8630 0.0405 0.060 Uiso calc R 1 H
N2 -0.27843(15) 0.2024(3) 0.05389(14) 0.0591(8) Uani d . 1 N
H2A -0.3170 0.2472 0.0523 0.071 Uiso calc R 1 H
C1 0.0643(3) 1.2702(5) 0.2422(2) 0.0940(15) Uani d . 1 C
H1B 0.0176 1.2961 0.2568 0.141 Uiso calc R 1 H
H1C 0.0887 1.3401 0.2235 0.141 Uiso calc R 1 H
H1D 0.0923 1.2396 0.2768 0.141 Uiso calc R 1 H
C2 0.0555(2) 1.1678(4) 0.19434(19) 0.0661(11) Uani d . 1 C
C3 0.1145(2) 1.1122(5) 0.1650(2) 0.0804(13) Uani d . 1 C
H3A 0.1608 1.1389 0.1754 0.097 Uiso calc R 1 H
C4 0.1066(2) 1.0188(4) 0.1210(2) 0.0669(11) Uani d . 1 C
H4A 0.1472 0.9839 0.1022 0.080 Uiso calc R 1 H
C5 0.03856(18) 0.9771(3) 0.10476(16) 0.0484(8) Uani d . 1 C
C6 -0.0206(2) 1.0304(4) 0.13402(18) 0.0599(10) Uani d . 1 C
H6A -0.0670 1.0033 0.1240 0.072 Uiso calc R 1 H
C7 -0.0112(2) 1.1240(4) 0.17811(19) 0.0662(10) Uani d . 1 C
H7A -0.0517 1.1581 0.1973 0.079 Uiso calc R 1 H
C8 -0.02557(17) 0.8211(3) 0.03936(17) 0.0493(8) Uani d . 1 C
C9 -0.01254(17) 0.7265(3) -0.01123(17) 0.0508(8) Uani d . 1 C
H9A -0.0096 0.7671 -0.0517 0.061 Uiso calc R 1 H
H9B 0.0323 0.6818 -0.0037 0.061 Uiso calc R 1 H
C10 -0.07819(18) 0.5548(3) -0.05519(15) 0.0464(8) Uani d . 1 C
C11 -0.0293(2) 0.5374(4) -0.10303(18) 0.0582(10) Uani d . 1 C
H11A 0.0117 0.5872 -0.1063 0.070 Uiso calc R 1 H
C12 -0.0431(2) 0.4441(4) -0.1459(2) 0.0751(13) Uani d . 1 C
H12A -0.0102 0.4306 -0.1782 0.090 Uiso calc R 1 H
C13 -0.1036(2) 0.3705(4) -0.14255(18) 0.0682(11) Uani d . 1 C
H13A -0.1120 0.3089 -0.1724 0.082 Uiso calc R 1 H
C14 -0.15208(18) 0.3891(3) -0.09383(16) 0.0501(8) Uani d . 1 C
C15 -0.13915(18) 0.4796(3) -0.04985(16) 0.0498(8) Uani d . 1 C
H15A -0.1710 0.4907 -0.0166 0.060 Uiso calc R 1 H
C16 -0.25818(19) 0.3078(4) -0.04228(18) 0.0594(10) Uani d . 1 C
H16A -0.3053 0.2784 -0.0556 0.071 Uiso calc R 1 H
H16B -0.2640 0.3916 -0.0257 0.071 Uiso calc R 1 H
C17 -0.23015(17) 0.2231(3) 0.00896(17) 0.0535(9) Uani d . 1 C
C18 -0.27437(18) 0.1163(4) 0.10374(19) 0.0615(10) Uani d . 1 C
C19 -0.2118(2) 0.0751(7) 0.1289(3) 0.1247(18) Uani d . 1 C
H19A -0.1679 0.1043 0.1136 0.150 Uiso calc R 1 H
C20 -0.2127(3) -0.0101(7) 0.1772(3) 0.140(2) Uani d . 1 C
H20A -0.1688 -0.0392 0.1925 0.168 Uiso calc R 1 H
C21 -0.2736(3) -0.0531(5) 0.2033(3) 0.0999(19) Uani d . 1 C
C22 -0.3355(3) -0.0076(7) 0.1801(3) 0.140(2) Uani d . 1 C
H22A -0.3791 -0.0322 0.1979 0.168 Uiso calc R 1 H
C23 -0.3364(2) 0.0750(7) 0.1302(3) 0.1247(18) Uani d . 1 C
H23A -0.3805 0.1027 0.1147 0.150 Uiso calc R 1 H
C24 -0.2715(4) -0.1444(7) 0.2578(3) 0.149(3) Uani d . 1 C
H24A -0.2222 -0.1654 0.2670 0.224 Uiso calc R 1 H
H24B -0.2976 -0.2189 0.2468 0.224 Uiso calc R 1 H
H24C -0.2934 -0.1065 0.2938 0.224 Uiso calc R 1 H

loop_
_atom_site_aniso_label
_atom_site_aniso_U_11
_atom_site_aniso_U_22
_atom_site_aniso_U_33
_atom_site_aniso_U_12
_atom_site_aniso_U_13
_atom_site_aniso_U_23
O1 0.0384(14) 0.0743(18) 0.112(2) -0.0140(12) 0.0114(14) -0.0319(16)
O2 0.0532(15) 0.0660(16) 0.0676(16) -0.0202(12) 0.0128(12) -0.0150(13)
O3 0.0628(16) 0.0702(17) 0.0640(16) -0.0251(13) -0.0006(13) -0.0020(13)
O4 0.0427(15) 0.087(2) 0.101(2) 0.0161(14) 0.0202(14) 0.0252(17)
N1 0.0321(14) 0.0553(17) 0.0622(17) -0.0045(12) 0.0037(12) -0.0015(14)
N2 0.0352(15) 0.070(2) 0.072(2) 0.0124(13) 0.0039(14) 0.0137(16)
C1 0.112(4) 0.084(3) 0.086(3) -0.024(3) -0.005(3) -0.017(3)
C2 0.073(3) 0.064(2) 0.062(2) -0.015(2) -0.002(2) -0.0024(19)
C3 0.057(2) 0.099(3) 0.086(3) -0.027(2) -0.002(2) -0.018(3)
C4 0.043(2) 0.082(3) 0.076(3) -0.0128(19) 0.0051(18) -0.014(2)
C5 0.0425(18) 0.0494(19) 0.0533(19) -0.0082(14) 0.0012(15) 0.0046(16)
C6 0.0420(19) 0.065(2) 0.072(2) -0.0051(16) -0.0002(17) -0.006(2)
C7 0.059(2) 0.067(3) 0.072(3) -0.003(2) 0.007(2) -0.006(2)
C8 0.0354(17) 0.0481(19) 0.064(2) -0.0050(14) -0.0007(15) 0.0045(16)
C9 0.0379(17) 0.051(2) 0.064(2) -0.0068(15) 0.0014(15) 0.0046(17)
C10 0.0431(18) 0.0451(18) 0.0509(18) 0.0001(14) -0.0011(15) 0.0034(15)
C11 0.050(2) 0.059(2) 0.065(2) -0.0093(17) 0.0096(17) -0.0027(18)
C12 0.075(3) 0.079(3) 0.071(3) -0.018(2) 0.028(2) -0.015(2)
C13 0.078(3) 0.069(3) 0.057(2) -0.018(2) 0.009(2) -0.014(2)
C14 0.0489(19) 0.0492(19) 0.0524(19) -0.0058(15) -0.0048(15) 0.0075(16)
C15 0.0431(18) 0.054(2) 0.0524(19) -0.0030(15) 0.0053(15) 0.0015(16)
C16 0.0418(19) 0.061(2) 0.076(2) -0.0087(16) -0.0020(18) 0.0085(19)
C17 0.0347(17) 0.054(2) 0.072(2) -0.0032(15) 0.0019(16) 0.0021(18)
C18 0.0379(18) 0.074(3) 0.073(2) 0.0095(17) 0.0075(17) 0.014(2)
C19 0.0455(18) 0.187(4) 0.142(3) 0.017(2) 0.0182(19) 0.102(3)
C20 0.059(2) 0.204(5) 0.158(4) 0.031(3) 0.031(2) 0.111(4)
C21 0.080(3) 0.113(4) 0.107(4) 0.031(3) 0.037(3) 0.055(3)
C22 0.059(2) 0.204(5) 0.158(4) 0.031(3) 0.031(2) 0.111(4)
C23 0.0455(18) 0.187(4) 0.142(3) 0.017(2) 0.0182(19) 0.102(3)
C24 0.121(5) 0.167(6) 0.160(6) 0.050(5) 0.057(5) 0.108(5)

loop_
_atom_type_symbol
_atom_type_description
_atom_type_scat_dispersion_real
_atom_type_scat_dispersion_imag
_atom_type_scat_source
C C 0.0033 0.0016 'International Tables Vol C Tables 4.2.6.8 and 6.1.1.4'
H H 0.0000 0.0000 'International Tables Vol C Tables 4.2.6.8 and 6.1.1.4'
N N 0.0061 0.0033 'International Tables Vol C Tables 4.2.6.8 and 6.1.1.4'
O O 0.0106 0.0060 'International Tables Vol C Tables 4.2.6.8 and 6.1.1.4'

loop_
_geom_angle_atom_site_label_1
_geom_angle_atom_site_label_2
_geom_angle_atom_site_label_3
_geom_angle
C10 O2 C9 118.8(3)
C14 O3 C16 119.9(3)
C8 N1 C5 127.9(3)
C8 N1 H1A 116.1
C5 N1 H1A 116.1
C17 N2 C18 128.2(3)
C17 N2 H2A 115.9
C18 N2 H2A 115.9
C2 C1 H1B 109.5
C2 C1 H1C 109.5
H1B C1 H1C 109.5
C2 C1 H1D 109.5
H1B C1 H1D 109.5
H1C C1 H1D 109.5
C7 C2 C3 116.6(4)
C7 C2 C1 121.3(4)
C3 C2 C1 122.1(4)
C4 C3 C2 122.2(4)
C4 C3 H3A 118.9
C2 C3 H3A 118.9
C3 C4 C5 120.2(4)
C3 C4 H4A 119.9
C5 C4 H4A 119.9
C4 C5 C6 118.4(3)
C4 C5 N1 117.5(3)
C6 C5 N1 124.1(3)
C5 C6 C7 120.3(3)
C5 C6 H6A 119.8
C7 C6 H6A 119.8
C2 C7 C6 122.3(4)
C2 C7 H7A 118.8
C6 C7 H7A 118.8
O1 C8 N1 123.6(3)
O1 C8 C9 121.5(3)
N1 C8 C9 114.9(3)
O2 C9 C8 106.2(3)
O2 C9 H9A 110.5
C8 C9 H9A 110.5
O2 C9 H9B 110.5
C8 C9 H9B 110.5
H9A C9 H9B 108.7
O2 C10 C11 124.7(3)
O2 C10 C15 114.3(3)
C11 C10 C15 121.0(3)
C10 C11 C12 118.1(3)
C10 C11 H11A 121.0
C12 C11 H11A 121.0
C13 C12 C11 122.1(4)
C13 C12 H12A 119.0
C11 C12 H12A 119.0
C12 C13 C14 119.0(4)
C12 C13 H13A 120.5
C14 C13 H13A 120.5
C15 C14 O3 124.8(3)
C15 C14 C13 120.2(3)
O3 C14 C13 115.0(3)
C14 C15 C10 119.6(3)
C14 C15 H15A 120.2
C10 C15 H15A 120.2
O3 C16 C17 112.5(3)
O3 C16 H16A 109.1
C17 C16 H16A 109.1
O3 C16 H16B 109.1
C17 C16 H16B 109.1
H16A C16 H16B 107.8
O4 C17 N2 124.6(3)
O4 C17 C16 122.3(3)
N2 C17 C16 113.1(3)
C19 C18 C23 117.0(4)
C19 C18 N2 124.1(3)
C23 C18 N2 118.9(3)
C18 C19 C20 120.3(4)
C18 C19 H19A 119.9
C20 C19 H19A 119.9
C21 C20 C19 123.4(5)
C21 C20 H20A 118.3
C19 C20 H20A 118.3
C22 C21 C20 116.0(5)
C22 C21 C24 122.7(5)
C20 C21 C24 121.2(5)
C21 C22 C23 121.9(5)
C21 C22 H22A 119.0
C23 C22 H22A 119.0
C18 C23 C22 121.3(4)
C18 C23 H23A 119.3
C22 C23 H23A 119.3
C21 C24 H24A 109.5
C21 C24 H24B 109.5
H24A C24 H24B 109.5
C21 C24 H24C 109.5
H24A C24 H24C 109.5
H24B C24 H24C 109.5

loop_
_geom_bond_atom_site_label_1
_geom_bond_atom_site_label_2
_geom_bond_distance
_geom_bond_publ_flag
O1 C8 1.225(4) yes
O2 C10 1.368(4) yes
O2 C9 1.413(4) yes
O3 C14 1.375(4) yes
O3 C16 1.413(4) yes
O4 C17 1.229(4) yes
N1 C8 1.347(4) yes
N1 C5 1.411(4) yes
N1 H1A 0.8600 ?
N2 C17 1.330(4) yes
N2 C18 1.410(5) yes
N2 H2A 0.8600 ?
C1 C2 1.506(6) ?
C1 H1B 0.9600 ?
C1 H1C 0.9600 ?
C1 H1D 0.9600 ?
C2 C7 1.366(6) ?
C2 C3 1.392(6) ?
C3 C4 1.380(6) ?
C3 H3A 0.9300 ?
C4 C5 1.380(5) ?
C4 H4A 0.9300 ?
C5 C6 1.384(5) ?
C6 C7 1.386(5) ?
C6 H6A 0.9300 ?
C7 H7A 0.9300 ?
C8 C9 1.500(5) ?
C9 H9A 0.9700 ?
C9 H9B 0.9700 ?
C10 C11 1.377(5) ?
C10 C15 1.390(5) ?
C11 C12 1.379(5) ?
C11 H11A 0.9300 ?
C12 C13 1.370(6) ?
C12 H12A 0.9300 ?
C13 C14 1.389(5) ?
C13 H13A 0.9300 ?
C14 C15 1.370(5) ?
C15 H15A 0.9300 ?
C16 C17 1.513(5) ?
C16 H16A 0.9700 ?
C16 H16B 0.9700 ?
C18 C19 1.350(6) ?
C18 C23 1.354(6) ?
C19 C20 1.376(7) ?
C19 H19A 0.9300 ?
C20 C21 1.340(7) ?
C20 H20A 0.9300 ?
C21 C22 1.339(7) ?
C21 C24 1.519(7) ?
C22 C23 1.383(7) ?
C22 H22A 0.9300 ?
C23 H23A 0.9300 ?
C24 H24A 0.9600 ?
C24 H24B 0.9600 ?
C24 H24C 0.9600 ?

loop_
_geom_hbond_atom_site_label_D
_geom_hbond_atom_site_label_H
_geom_hbond_atom_site_label_A
_geom_hbond_site_symmetry_A
_geom_hbond_distance_DH
_geom_hbond_distance_HA
_geom_hbond_distance_DA
_geom_hbond_angle_DHA
_geom_hbond_publ_flag
N1 H1A O4 5_565 0.86 2.09 2.946(4) 176 yes
N2 H2A O1 8_555 0.86 2.06 2.912(4) 172 yes
C6 H6A O1 1_555 0.93 2.24 2.844(5) 122 yes
C19 H19A O4 1_555 0.93 2.41 2.926(7) 115 yes
C9 H9A Cg1 5_575 0.97 2.80 3.716 158 yes
C9 H9B Cg2 5_565 0.97 2.88 3.639 135 yes

loop_
_geom_torsion_atom_site_label_1
_geom_torsion_atom_site_label_2
_geom_torsion_atom_site_label_3
_geom_torsion_atom_site_label_4
_geom_torsion
C7 C2 C3 C4 1.0(7)
C1 C2 C3 C4 -179.8(4)
C2 C3 C4 C5 -0.2(7)
C3 C4 C5 C6 -0.5(6)
C3 C4 C5 N1 178.8(4)
C8 N1 C5 C4 173.8(4)
C8 N1 C5 C6 -7.0(6)
C4 C5 C6 C7 0.5(6)
N1 C5 C6 C7 -178.8(3)
C3 C2 C7 C6 -1.0(6)
C1 C2 C7 C6 179.7(4)
C5 C6 C7 C2 0.4(6)
C5 N1 C8 O1 1.5(6)
C5 N1 C8 C9 179.7(3)
C10 O2 C9 C8 173.0(3)
O1 C8 C9 O2 -22.1(5)
N1 C8 C9 O2 159.7(3)
C9 O2 C10 C11 1.8(5)
C9 O2 C10 C15 -178.7(3)
O2 C10 C11 C12 -179.9(4)
C15 C10 C11 C12 0.7(5)
C10 C11 C12 C13 0.8(7)
C11 C12 C13 C14 -1.0(7)
C16 O3 C14 C15 -11.1(5)
C16 O3 C14 C13 169.4(3)
C12 C13 C14 C15 -0.2(6)
C12 C13 C14 O3 179.2(4)
O3 C14 C15 C10 -177.8(3)
C13 C14 C15 C10 1.6(5)
O2 C10 C15 C14 178.6(3)
C11 C10 C15 C14 -1.9(5)
C14 O3 C16 C17 -81.7(4)
C18 N2 C17 O4 -6.2(6)
C18 N2 C17 C16 170.8(3)
O3 C16 C17 O4 7.2(5)
O3 C16 C17 N2 -169.9(3)
C17 N2 C18 C19 27.1(7)
C17 N2 C18 C23 -155.6(5)
C23 C18 C19 C20 3.3(10)
N2 C18 C19 C20 -179.4(6)
C18 C19 C20 C21 -2.5(13)
C19 C20 C21 C22 -0.5(12)
C19 C20 C21 C24 -178.3(7)
C20 C21 C22 C23 2.6(12)
C24 C21 C22 C23 -179.7(7)
C19 C18 C23 C22 -1.2(10)
N2 C18 C23 C22 -178.7(6)
C21 C22 C23 C18 -1.8(13)

loop_
_cod_related_entry_id
_cod_related_entry_database
_cod_related_entry_code
1 ChemSpider 21130617
